data_2005872
loop_
_publ_author_name
'Bruhn, C.'
'Preetz, W.'

_publ_section_title
;
 Bis[bis(triphenylphosphoranylidene)ammonium]
 Pentachlorofluoroosmate(IV) Hydrate, [(C~6~H~5~)~3~P= N=
 P(C~6~H~5~)~3~]~2~[OsFCl~5~].H~2~O
;
_journal_issue 1
_journal_name_full 'Acta Crystallographica Section C'
_journal_page_first 63
_journal_page_last 66
_journal_paper_doi 10.1107/S010827019601061X
_journal_volume 53
_journal_year 1997
_chemical_formula_iupac '(C36 H30 N1 P2)2 [Os1 Cl5 F1], H2 O1'
_chemical_formula_structural '[(C~6~H~5~)~3~P=N=P(C~6~H~5~)~3~]~2~[OsFCl~5~](H~2~O)'
_chemical_formula_sum 'C72 H62 Cl5 F N2 O Os P4'
_chemical_formula_weight 1481.653
_chemical_name_systematic
;
Di-[bis-(triphenylphosphoranylidene)-ammonium Fluoropentachloroosmate(IV)
Hydrate
;
_space_group_IT_number 14
_symmetry_cell_setting monoclinic
_symmetry_space_group_name_Hall '-P 2ybc'
_symmetry_space_group_name_H-M 'P 1 21/c 1'
_audit_creation_method SHELXL
_cell_angle_alpha 90.
_cell_angle_beta 105.11(3)
_cell_angle_gamma 90.
_cell_formula_units_Z 4
_cell_length_a 21.374(6)
_cell_length_b 13.072(8)
_cell_length_c 23.771(12)
_cell_measurement_reflns_used 25
_cell_measurement_temperature 208(2)
_cell_measurement_theta_max 10.10
_cell_measurement_theta_min 1.77
_cell_volume 6412(5)
_computing_cell_refinement CAD-4-PC
_computing_data_collection 'CAD-4-PC (Enraf-Nonius, 1994)'
_computing_data_reduction 'MolEN (Fair, 1990)'
_computing_molecular_graphics 'ORTEPII (Johnson, 1976)'
_computing_publication_material SHELXL93
_computing_structure_refinement 'SHELXL93 (Sheldrick, 1993)'
_computing_structure_solution 'SHELXS86 (Sheldrick, 1990)'
_diffrn_ambient_temperature 293(2)
_diffrn_measurement_device 'Enraf-Nonius CAD-4'
_diffrn_measurement_method \w/2\q
_diffrn_radiation_monochromator graphite
_diffrn_radiation_source 'fine-focus sealed tube'
_diffrn_radiation_type MoK\a
_diffrn_radiation_wavelength 0.71069
_diffrn_reflns_av_R_equivalents 0.0351
_diffrn_reflns_av_sigmaI/netI 0.0885
_diffrn_reflns_limit_h_max 25
_diffrn_reflns_limit_h_min 0
_diffrn_reflns_limit_k_max 15
_diffrn_reflns_limit_k_min 0
_diffrn_reflns_limit_l_max 27
_diffrn_reflns_limit_l_min -28
_diffrn_reflns_number 11596
_diffrn_reflns_theta_max 24.99
_diffrn_reflns_theta_min 2.16
_diffrn_standards_decay_% 0.5
_diffrn_standards_interval_time 240
_diffrn_standards_number 3
_exptl_absorpt_coefficient_mu 2.349
_exptl_absorpt_correction_T_max 0.63
_exptl_absorpt_correction_T_min 0.56
_exptl_absorpt_correction_type 'empirical via \y scans (North, Phillips & Mathews, 1968)'
_exptl_crystal_colour orange
_exptl_crystal_density_diffrn 1.536
_exptl_crystal_density_method 'not measured'
_exptl_crystal_description prismatic
_exptl_crystal_F_000 2984
_exptl_crystal_size_max 0.3
_exptl_crystal_size_mid 0.2
_exptl_crystal_size_min 0.2
_refine_diff_density_max 1.178
_refine_diff_density_min -0.728
_refine_ls_extinction_coef 0.00034(2)
_refine_ls_extinction_method SHELXL93
_refine_ls_goodness_of_fit_all 1.162
_refine_ls_goodness_of_fit_obs 1.108
_refine_ls_hydrogen_treatment 'Water H atoms were refined with bond-length restraints, other H atoms riding'
_refine_ls_matrix_type full
_refine_ls_number_parameters 782
_refine_ls_number_reflns 11268
_refine_ls_number_restraints 2
_refine_ls_restrained_S_all 1.164
_refine_ls_restrained_S_obs 1.108
_refine_ls_R_factor_all 0.1222
_refine_ls_R_factor_obs 0.0479
_refine_ls_shift/esd_max 0.001
_refine_ls_shift/esd_mean 0.000
_refine_ls_structure_factor_coef Fsqd
_refine_ls_weighting_scheme
;
calc w = 1/[\s^2^(Fo^2^) + (0.0135P)^2^ + 22.6947P]
where P = (Fo^2^ + 2Fc^2^)/3
;
_refine_ls_wR_factor_all 0.1060
_refine_ls_wR_factor_obs 0.0760
_reflns_number_observed 6705
_reflns_number_total 11272
_reflns_observed_criterion >2\s(I)
_cod_data_source_file jz1142.cif
_cod_data_source_block osfcl5
_cod_original_sg_symbol_H-M 'P 21/c'
_cod_database_code 2005872

loop_
_symmetry_equiv_pos_as_xyz
'x, y, z'
'-x, y+1/2, -z+1/2'
'-x, -y, -z'
'x, -y-1/2, z-1/2'

loop_
_atom_site_aniso_label
_atom_site_aniso_U_11
_atom_site_aniso_U_22
_atom_site_aniso_U_33
_atom_site_aniso_U_12
_atom_site_aniso_U_13
_atom_site_aniso_U_23
Os 0.02847(15) 0.0233(2) 0.02749(15) 0.0051(2) 0.00832(10) -0.0016(2)
Cl1 0.0622(13) 0.0385(11) 0.0290(9) 0.013(2) 0.0058(9) -0.0003(13)
Cl2 0.0343(12) 0.0440(13) 0.0436(13) 0.0132(10) 0.0147(11) 0.0044(10)
Cl3 0.0370(13) 0.0410(14) 0.067(2) 0.0127(11) 0.0147(12) -0.0085(12)
Cl4 0.0583(15) 0.0289(12) 0.0483(14) -0.0094(11) 0.0150(12) -0.0021(10)
Cl5 0.0408(13) 0.0285(11) 0.0452(13) -0.0022(10) 0.0110(11) -0.0039(10)
F 0.036(2) 0.046(3) 0.033(2) -0.012(3) 0.015(2) -0.007(3)
N1 0.022(3) 0.035(4) 0.028(4) 0.000(3) 0.009(3) 0.004(3)
P1 0.0223(11) 0.0200(11) 0.0257(12) 0.0030(9) 0.0054(9) -0.0008(9)
P2 0.0224(10) 0.0225(11) 0.0275(11) 0.0011(9) 0.0071(9) -0.0004(9)
C1 0.031(5) 0.027(5) 0.024(5) -0.003(4) 0.013(4) -0.004(4)
C2 0.025(4) 0.029(5) 0.034(5) 0.003(4) 0.008(4) 0.004(4)
C3 0.049(6) 0.024(5) 0.046(6) -0.008(4) 0.005(5) -0.002(4)
C4 0.060(6) 0.013(4) 0.059(6) 0.003(4) 0.013(5) -0.001(4)
C5 0.057(7) 0.021(5) 0.041(6) 0.015(5) 0.002(5) 0.006(4)
C6 0.034(5) 0.035(5) 0.035(5) 0.002(4) -0.006(4) 0.006(4)
C7 0.023(4) 0.021(4) 0.028(5) 0.001(3) -0.001(4) -0.002(3)
C8 0.025(4) 0.032(5) 0.041(5) 0.001(4) 0.001(4) -0.009(4)
C9 0.027(5) 0.035(5) 0.060(6) 0.004(4) 0.015(5) -0.005(5)
C10 0.031(5) 0.029(5) 0.055(6) -0.004(4) -0.003(4) 0.001(4)
C11 0.039(5) 0.029(5) 0.046(6) -0.005(4) -0.001(4) -0.012(4)
C12 0.031(5) 0.028(5) 0.032(5) 0.005(4) 0.000(4) -0.002(4)
C13 0.026(4) 0.024(4) 0.022(4) 0.000(3) 0.004(4) -0.001(3)
C14 0.028(5) 0.041(5) 0.024(4) 0.010(4) 0.000(4) 0.001(4)
C15 0.039(6) 0.047(6) 0.039(6) 0.010(5) -0.010(5) 0.004(5)
C16 0.060(7) 0.044(6) 0.023(5) 0.002(5) -0.002(5) 0.008(4)
C17 0.052(6) 0.062(7) 0.030(5) -0.001(5) 0.019(5) 0.000(5)
C18 0.036(5) 0.040(5) 0.040(5) 0.001(4) 0.015(4) 0.000(4)
C19 0.018(3) 0.035(5) 0.034(4) 0.003(4) 0.011(3) 0.010(5)
C20 0.035(5) 0.037(6) 0.039(5) 0.003(4) 0.011(4) 0.010(4)
C21 0.049(6) 0.048(7) 0.060(7) 0.013(5) 0.024(6) 0.028(6)
C22 0.055(7) 0.081(9) 0.053(7) 0.026(7) 0.024(6) 0.038(7)
C23 0.036(5) 0.099(11) 0.039(5) 0.013(6) -0.005(4) -0.007(6)
C24 0.034(5) 0.052(6) 0.038(6) 0.007(5) -0.003(4) -0.004(5)
C25 0.020(3) 0.028(4) 0.037(4) 0.013(4) 0.010(3) 0.000(5)
C26 0.030(4) 0.014(5) 0.047(5) 0.005(3) 0.007(4) -0.001(4)
C27 0.030(5) 0.041(6) 0.058(6) 0.001(4) 0.005(5) -0.009(5)
C28 0.029(5) 0.029(5) 0.082(8) -0.003(4) 0.001(5) -0.016(5)
C29 0.031(5) 0.038(6) 0.071(7) -0.005(4) 0.017(5) 0.003(5)
C30 0.037(5) 0.033(5) 0.041(5) 0.002(4) 0.013(4) -0.001(4)
C31 0.022(4) 0.028(4) 0.018(4) 0.003(3) -0.001(3) -0.002(3)
C32 0.038(5) 0.021(4) 0.035(5) 0.005(4) 0.010(4) 0.005(4)
C33 0.045(6) 0.031(5) 0.044(6) 0.012(4) -0.006(5) 0.002(4)
C34 0.046(6) 0.036(6) 0.046(6) 0.012(5) 0.006(5) -0.012(4)
C35 0.037(5) 0.050(6) 0.055(6) 0.016(5) 0.020(5) -0.018(5)
C36 0.035(5) 0.039(5) 0.041(5) -0.002(4) 0.014(4) -0.007(4)
N2 0.025(4) 0.026(4) 0.027(4) 0.012(3) 0.011(3) 0.005(3)
P3 0.0209(10) 0.0258(11) 0.0235(10) 0.0035(9) 0.0071(9) 0.0012(9)
P4 0.0229(11) 0.0228(11) 0.0233(11) 0.0020(9) 0.0082(9) 0.0009(9)
C37 0.027(4) 0.020(4) 0.030(4) 0.008(4) 0.014(3) 0.007(4)
C38 0.028(5) 0.032(5) 0.047(6) -0.004(4) 0.013(4) 0.000(4)
C39 0.042(6) 0.046(6) 0.061(7) 0.018(5) 0.016(5) 0.032(6)
C40 0.030(5) 0.079(8) 0.029(5) 0.003(6) 0.000(4) 0.016(5)
C41 0.055(7) 0.053(7) 0.047(7) 0.004(6) 0.013(6) 0.003(6)
C42 0.027(5) 0.034(5) 0.039(5) 0.011(4) 0.009(4) -0.002(4)
C43 0.014(4) 0.033(5) 0.024(4) 0.004(3) -0.004(3) -0.003(4)
C44 0.033(5) 0.023(4) 0.025(4) 0.004(4) 0.006(4) 0.010(3)
C45 0.041(6) 0.019(5) 0.043(6) 0.006(4) 0.014(5) 0.012(4)
C46 0.033(5) 0.025(5) 0.035(5) 0.002(4) 0.009(4) -0.003(4)
C47 0.026(4) 0.038(5) 0.035(5) -0.002(4) 0.006(4) 0.000(4)
C48 0.037(5) 0.027(5) 0.031(5) 0.001(4) 0.018(4) -0.004(4)
C49 0.022(4) 0.020(4) 0.034(4) 0.002(3) 0.004(4) -0.003(3)
C50 0.036(5) 0.030(5) 0.042(5) -0.002(4) 0.019(4) 0.005(4)
C51 0.042(5) 0.031(5) 0.064(7) 0.000(4) 0.032(5) 0.000(5)
C52 0.029(5) 0.040(6) 0.064(7) -0.005(4) 0.012(5) -0.016(5)
C53 0.041(6) 0.043(6) 0.051(6) 0.002(5) 0.008(5) -0.020(5)
C54 0.027(4) 0.033(5) 0.042(5) 0.007(4) 0.012(4) -0.001(4)
C55 0.024(5) 0.023(4) 0.029(5) 0.008(4) 0.007(4) 0.005(4)
C56 0.047(6) 0.033(5) 0.051(6) 0.002(5) 0.020(5) -0.003(5)
C57 0.063(7) 0.018(5) 0.103(9) -0.008(5) 0.042(7) -0.003(5)
C58 0.080(8) 0.030(6) 0.098(9) 0.024(6) 0.047(8) 0.031(6)
C59 0.072(8) 0.039(6) 0.064(8) 0.026(6) 0.019(7) 0.027(6)
C60 0.046(6) 0.028(5) 0.052(6) 0.001(4) 0.005(5) -0.003(5)
C61 0.026(4) 0.024(4) 0.021(4) 0.001(3) 0.007(3) 0.003(3)
C62 0.033(5) 0.025(4) 0.027(4) 0.001(4) -0.002(4) 0.004(4)
C63 0.051(6) 0.026(5) 0.039(6) -0.002(5) -0.010(5) 0.005(4)
C64 0.072(8) 0.036(6) 0.028(5) -0.006(5) 0.002(5) 0.007(4)
C65 0.063(7) 0.055(6) 0.029(5) -0.008(5) 0.030(5) -0.008(5)
C66 0.041(5) 0.041(5) 0.036(5) 0.002(4) 0.013(4) -0.007(4)
C67 0.019(4) 0.022(4) 0.025(4) 0.002(3) 0.006(4) 0.003(3)
C68 0.035(5) 0.036(5) 0.038(6) -0.004(4) 0.006(5) 0.002(4)
C69 0.057(6) 0.021(5) 0.043(5) -0.006(4) 0.004(5) -0.009(4)
C70 0.035(5) 0.043(6) 0.052(6) -0.013(5) -0.002(5) 0.000(5)
C71 0.024(5) 0.058(7) 0.054(6) -0.003(5) 0.018(4) 0.004(5)
C72 0.034(5) 0.045(6) 0.045(5) 0.004(4) 0.012(4) -0.010(4)
O 0.059(5) 0.114(8) 0.079(6) -0.018(5) 0.017(4) -0.024(5)

loop_
_atom_site_label
_atom_site_occupancy
_atom_site_fract_x
_atom_site_fract_y
_atom_site_fract_z
_atom_site_U_iso_or_equiv
_atom_site_thermal_displace_type
_atom_site_calc_flag
_atom_site_refinement_flags
_atom_site_type_symbol
Os 1 0.759170(15) 0.50441(3) 0.009470(13) 0.02621(9) Uani d . Os
Cl1 1 0.77988(10) 0.5021(2) 0.10968(8) 0.0444(5) Uani d . Cl
Cl2 1 0.65692(10) 0.5785(2) -0.00170(9) 0.0398(5) Uani d . Cl
Cl3 1 0.86010(11) 0.4313(2) 0.01531(11) 0.0482(6) Uani d . Cl
Cl4 1 0.71226(12) 0.3415(2) 0.00371(10) 0.0450(6) Uani d . Cl
Cl5 1 0.80401(10) 0.6684(2) 0.01136(9) 0.0382(5) Uani d . Cl
F 1 0.7421(2) 0.5060(4) -0.0756(2) 0.0372(10) Uani d . F
N1 1 0.9262(3) 0.9011(5) 0.1904(3) 0.028(2) Uani d . N
P1 1 0.87204(11) 0.9464(2) 0.21798(10) 0.0228(5) Uani d . P
P2 1 0.96090(10) 0.9283(2) 0.14088(9) 0.0240(5) Uani d . P
C1 1 0.8618(4) 1.0822(6) 0.2098(4) 0.026(2) Uani d . C
C2 1 0.9094(4) 1.1449(6) 0.2445(3) 0.029(2) Uani d . C
H2 1 0.9415(4) 1.1163(6) 0.2753(3) 0.035 Uiso calc R H
C3 1 0.9095(5) 1.2485(6) 0.2336(4) 0.041(2) Uani d . C
H3 1 0.9420(5) 1.2900(6) 0.2570(4) 0.049 Uiso calc R H
C4 1 0.8627(5) 1.2923(6) 0.1891(4) 0.044(2) Uani d . C
H4 1 0.8633(5) 1.3629(6) 0.1817(4) 0.053 Uiso calc R H
C5 1 0.8147(5) 1.2303(7) 0.1554(4) 0.042(3) Uani d . C
H5 1 0.7823(5) 1.2597(7) 0.1251(4) 0.050 Uiso calc R H
C6 1 0.8135(4) 1.1267(7) 0.1654(4) 0.037(2) Uani d . C
H6 1 0.7802(4) 1.0860(7) 0.1424(4) 0.044 Uiso calc R H
C7 1 0.7946(4) 0.8882(6) 0.1885(3) 0.025(2) Uani d . C
C8 1 0.7402(4) 0.9285(6) 0.2010(4) 0.034(2) Uani d . C
H8 1 0.7431(4) 0.9898(6) 0.2221(4) 0.041 Uiso calc R H
C9 1 0.6812(4) 0.8790(7) 0.1825(4) 0.040(2) Uani d . C
H9 1 0.6442(4) 0.9071(7) 0.1910(4) 0.048 Uiso calc R H
C10 1 0.6764(4) 0.7892(7) 0.1520(4) 0.041(2) Uani d . C
H10 1 0.6364(4) 0.7550(7) 0.1408(4) 0.049 Uiso calc R H
C11 1 0.7290(4) 0.7491(7) 0.1378(4) 0.040(2) Uani d . C
H11 1 0.7252(4) 0.6883(7) 0.1160(4) 0.048 Uiso calc R H
C12 1 0.7884(4) 0.7988(6) 0.1560(4) 0.032(2) Uani d . C
H12 1 0.8249(4) 0.7716(6) 0.1460(4) 0.038 Uiso calc R H
C13 1 0.8948(4) 0.9172(6) 0.2944(3) 0.024(2) Uani d . C
C14 1 0.9528(4) 0.8682(7) 0.3190(3) 0.032(2) Uani d . C
H14 1 0.9807(4) 0.8510(7) 0.2957(3) 0.039 Uiso calc R H
C15 1 0.9699(5) 0.8445(7) 0.3773(4) 0.045(3) Uani d . C
H15 1 1.0101(5) 0.8136(7) 0.3942(4) 0.054 Uiso calc R H
C16 1 0.9280(5) 0.8660(7) 0.4109(4) 0.045(2) Uani d . C
H16 1 0.9394(5) 0.8480(7) 0.4506(4) 0.054 Uiso calc R H
C17 1 0.8696(5) 0.9137(8) 0.3873(4) 0.047(3) Uani d . C
H17 1 0.8411(5) 0.9285(8) 0.4103(4) 0.056 Uiso calc R H
C18 1 0.8539(4) 0.9393(7) 0.3289(4) 0.038(2) Uani d . C
H18 1 0.8143(4) 0.9724(7) 0.3123(4) 0.045 Uiso calc R H
C19 1 0.9118(3) 0.9896(7) 0.0769(3) 0.028(2) Uani d . C
C20 1 0.9027(4) 1.0958(7) 0.0757(4) 0.037(2) Uani d . C
H20 1 0.9245(4) 1.1355(7) 0.1079(4) 0.044 Uiso calc R H
C21 1 0.8625(5) 1.1427(8) 0.0283(5) 0.051(3) Uani d . C
H21 1 0.8564(5) 1.2139(8) 0.0280(5) 0.061 Uiso calc R H
C22 1 0.8311(5) 1.0849(10) -0.0190(5) 0.061(3) Uani d . C
H22 1 0.8036(5) 1.1165(10) -0.0517(5) 0.073 Uiso calc R H
C23 1 0.8400(4) 0.9809(10) -0.0183(4) 0.061(3) Uani d . C
H23 1 0.8187(4) 0.9418(10) -0.0508(4) 0.073 Uiso calc R H
C24 1 0.8798(4) 0.9331(8) 0.0295(4) 0.044(2) Uani d . C
H24 1 0.8849(4) 0.8617(8) 0.0296(4) 0.053 Uiso calc R H
C25 1 1.0312(3) 1.0092(7) 0.1680(3) 0.028(2) Uani d . C
C26 1 1.0564(4) 1.0196(6) 0.2275(4) 0.031(2) Uani d . C
H26 1 1.0359(4) 0.9876(6) 0.2533(4) 0.037 Uiso calc R H
C27 1 1.1125(4) 1.0779(7) 0.2491(4) 0.044(2) Uani d . C
H27 1 1.1302(4) 1.0842(7) 0.2895(4) 0.053 Uiso calc R H
C28 1 1.1414(4) 1.1257(7) 0.2111(5) 0.049(3) Uani d . C
H28 1 1.1792(4) 1.1645(7) 0.2258(5) 0.059 Uiso calc R H
C29 1 1.1165(4) 1.1182(7) 0.1525(5) 0.046(3) Uani d . C
H29 1 1.1363(4) 1.1522(7) 0.1269(5) 0.055 Uiso calc R H
C30 1 1.0604(4) 1.0585(7) 0.1307(4) 0.036(2) Uani d . C
H30 1 1.0429(4) 1.0525(7) 0.0903(4) 0.044 Uiso calc R H
C31 1 0.9864(3) 0.8092(6) 0.1156(3) 0.024(2) Uani d . C
C32 1 0.9598(4) 0.7171(6) 0.1290(3) 0.031(2) Uani d . C
H32 1 0.9328(4) 0.7172(6) 0.1546(3) 0.038 Uiso calc R H
C33 1 0.9731(4) 0.6275(7) 0.1052(4) 0.043(2) Uani d . C
H33 1 0.9545(4) 0.5662(7) 0.1137(4) 0.052 Uiso calc R H
C34 1 1.0141(4) 0.6265(7) 0.0683(4) 0.044(2) Uani d . C
H34 1 1.0234(4) 0.5646(7) 0.0521(4) 0.052 Uiso calc R H
C35 1 1.0411(4) 0.7166(8) 0.0555(4) 0.046(3) Uani d . C
H35 1 1.0692(4) 0.7160(8) 0.0310(4) 0.055 Uiso calc R H
C36 1 1.0267(4) 0.8079(7) 0.0790(4) 0.038(2) Uani d . C
H36 1 1.0446(4) 0.8693(7) 0.0698(4) 0.045 Uiso calc R H
N2 1 0.5676(3) 0.0871(5) -0.1829(3) 0.0254(15) Uani d . N
P3 1 0.54007(9) 0.0568(2) -0.12957(9) 0.0231(4) Uani d . P
P4 1 0.62522(10) 0.0517(2) -0.20895(9) 0.0226(5) Uani d . P
C37 1 0.5983(3) 0.0101(7) -0.0662(3) 0.024(2) Uani d . C
C38 1 0.6093(4) -0.0948(7) -0.0579(4) 0.035(2) Uani d . C
H38 1 0.5833(4) -0.1427(7) -0.0830(4) 0.042 Uiso calc R H
C39 1 0.6605(5) -0.1269(8) -0.0106(4) 0.049(3) Uani d . C
H39 1 0.6693(5) -0.1969(8) -0.0038(4) 0.059 Uiso calc R H
C40 1 0.6973(5) -0.0551(10) 0.0250(4) 0.047(3) Uani d . C
H40 1 0.7306(5) -0.0768(10) 0.0571(4) 0.057 Uiso calc R H
C41 1 0.6870(5) 0.0464(9) 0.0154(5) 0.052(3) Uani d . C
H41 1 0.7140(5) 0.0941(9) 0.0398(5) 0.062 Uiso calc R H
C42 1 0.6369(4) 0.0800(7) -0.0301(4) 0.033(2) Uani d . C
H42 1 0.6293(4) 0.1505(7) -0.0363(4) 0.040 Uiso calc R H
C43 1 0.5081(3) 0.1716(6) -0.1059(3) 0.025(2) Uani d . C
C44 1 0.5121(4) 0.2631(6) -0.1330(3) 0.027(2) Uani d . C
H44 1 0.5280(4) 0.2650(6) -0.1663(3) 0.033 Uiso calc R H
C45 1 0.4928(4) 0.3527(6) -0.1113(4) 0.034(2) Uani d . C
H45 1 0.4962(4) 0.4156(6) -0.1294(4) 0.041 Uiso calc R H
C46 1 0.4683(4) 0.3490(6) -0.0624(4) 0.031(2) Uani d . C
H46 1 0.4549(4) 0.4095(6) -0.0476(4) 0.037 Uiso calc R H
C47 1 0.4638(4) 0.2576(7) -0.0361(4) 0.034(2) Uani d . C
H47 1 0.4474(4) 0.2558(7) -0.0031(4) 0.040 Uiso calc R H
C48 1 0.4828(4) 0.1682(6) -0.0570(3) 0.030(2) Uani d . C
H48 1 0.4789(4) 0.1055(6) -0.0388(3) 0.036 Uiso calc R H
C49 1 0.4744(4) -0.0335(6) -0.1516(3) 0.026(2) Uani d . C
C50 1 0.4448(4) -0.0783(6) -0.1120(4) 0.034(2) Uani d . C
H50 1 0.4607(4) -0.0654(6) -0.0719(4) 0.041 Uiso calc R H
C51 1 0.3923(4) -0.1413(7) -0.1316(4) 0.042(2) Uani d . C
H51 1 0.3735(4) -0.1733(7) -0.1046(4) 0.050 Uiso calc R H
C52 1 0.3670(4) -0.1581(7) -0.1894(4) 0.045(2) Uani d . C
H52 1 0.3301(4) -0.1998(7) -0.2019(4) 0.054 Uiso calc R H
C53 1 0.3941(4) -0.1158(7) -0.2295(4) 0.046(2) Uani d . C
H53 1 0.3767(4) -0.1295(7) -0.2693(4) 0.055 Uiso calc R H
C54 1 0.4479(4) -0.0519(6) -0.2115(4) 0.033(2) Uani d . C
H54 1 0.4663(4) -0.0213(6) -0.2392(4) 0.040 Uiso calc R H
C55 1 0.6481(4) -0.0809(6) -0.1952(4) 0.025(2) Uani d . C
C56 1 0.6088(5) -0.1561(7) -0.2273(4) 0.043(2) Uani d . C
H56 1 0.5743(5) -0.1382(7) -0.2594(4) 0.051 Uiso calc R H
C57 1 0.6206(5) -0.2566(7) -0.2120(5) 0.058(3) Uani d . C
H57 1 0.5929(5) -0.3073(7) -0.2329(5) 0.069 Uiso calc R H
C58 1 0.6723(6) -0.2851(8) -0.1665(5) 0.065(3) Uani d . C
H58 1 0.6805(6) -0.3545(8) -0.1572(5) 0.078 Uiso calc R H
C59 1 0.7113(6) -0.2106(8) -0.1353(5) 0.058(3) Uani d . C
H59 1 0.7468(6) -0.2288(8) -0.1043(5) 0.070 Uiso calc R H
C60 1 0.6987(5) -0.1087(7) -0.1492(4) 0.044(2) Uani d . C
H60 1 0.7251(5) -0.0580(7) -0.1269(4) 0.052 Uiso calc R H
C61 1 0.5984(4) 0.0717(6) -0.2868(3) 0.023(2) Uani d . C
C62 1 0.5388(4) 0.1154(6) -0.3107(3) 0.030(2) Uani d . C
H62 1 0.5116(4) 0.1326(6) -0.2868(3) 0.036 Uiso calc R H
C63 1 0.5194(5) 0.1338(7) -0.3695(4) 0.043(3) Uani d . C
H63 1 0.4777(5) 0.1603(7) -0.3857(4) 0.051 Uiso calc R H
C64 1 0.5584(5) 0.1148(7) -0.4046(4) 0.047(3) Uani d . C
H64 1 0.5449(5) 0.1302(7) -0.4446(4) 0.057 Uiso calc R H
C65 1 0.6188(5) 0.0722(7) -0.3806(4) 0.045(3) Uani d . C
H65 1 0.6465(5) 0.0585(7) -0.4046(4) 0.054 Uiso calc R H
C66 1 0.6389(4) 0.0494(7) -0.3221(4) 0.039(2) Uani d . C
H66 1 0.6796(4) 0.0192(7) -0.3063(4) 0.046 Uiso calc R H
C67 1 0.6967(4) 0.1277(6) -0.1829(3) 0.022(2) Uani d . C
C68 1 0.6942(5) 0.2176(7) -0.1528(4) 0.037(2) Uani d . C
H68 1 0.6560(5) 0.2352(7) -0.1425(4) 0.045 Uiso calc R H
C69 1 0.7473(5) 0.2816(7) -0.1376(4) 0.042(2) Uani d . C
H69 1 0.7451(5) 0.3424(7) -0.1171(4) 0.050 Uiso calc R H
C70 1 0.8029(4) 0.2568(7) -0.1524(4) 0.046(2) Uani d . C
H70 1 0.8385(4) 0.3016(7) -0.1432(4) 0.055 Uiso calc R H
C71 1 0.8070(4) 0.1673(8) -0.1805(4) 0.044(2) Uani d . C
H71 1 0.8460(4) 0.1496(8) -0.1891(4) 0.053 Uiso calc R H
C72 1 0.7550(4) 0.1031(7) -0.1961(4) 0.041(2) Uani d . C
H72 1 0.7583(4) 0.0419(7) -0.2159(4) 0.049 Uiso calc R H
O 1 0.6178(4) 0.4662(7) -0.1384(3) 0.084(3) Uani d D O
HO1 1 0.6664(16) 0.4657(90) -0.1230(45) 0.101 Uiso d D H
HO2 1 0.5922(43) 0.4722(94) -0.1084(34) 0.101 Uiso d D H

loop_
_atom_type_symbol
_atom_type_description
_atom_type_scat_dispersion_real
_atom_type_scat_dispersion_imag
_atom_type_scat_source
C C .0033 .0016 'International Tables Vol C Tables 4.2.6.8 and 6.1.1.4'
H H .0000 .0000 'International Tables Vol C Tables 4.2.6.8 and 6.1.1.4'
N N .0061 .0033 'International Tables Vol C Tables 4.2.6.8 and 6.1.1.4'
P P .1023 .0942 'International Tables Vol C Tables 4.2.6.8 and 6.1.1.4'
F F .0171 .0103 'International Tables Vol C Tables 4.2.6.8 and 6.1.1.4'
Cl Cl .1484 .1585 'International Tables Vol C Tables 4.2.6.8 and 6.1.1.4'
Os Os -1.2165 7.6030 'International Tables Vol C Tables 4.2.6.8 and 6.1.1.4'
O O .0106 .0060 'International Tables Vol C Tables 4.2.6.8 and 6.1.1.4'

loop_
_geom_angle_atom_site_label_1
_geom_angle_atom_site_label_2
_geom_angle_atom_site_label_3
_geom_angle
_geom_angle_publ_flag
F Os Cl1 179.63(14) y
F Os Cl3 89.20(15) y
Cl1 Os Cl3 90.44(9) y
F Os Cl2 87.80(14) y
Cl1 Os Cl2 92.56(8) y
Cl3 Os Cl2 176.99(9) y
F Os Cl4 89.3(2) y
Cl1 Os Cl4 90.72(9) y
Cl3 Os Cl4 90.35(9) y
Cl2 Os Cl4 89.81(9) y
F Os Cl5 88.6(2) y
Cl1 Os Cl5 91.41(9) y
Cl3 Os Cl5 90.36(9) y
Cl2 Os Cl5 89.37(9) y
Cl4 Os Cl5 177.75(8) y
HO1 F Os 123.(3) ?
HO1 F O 9.(3) ?
Os F O 117.0(2) ?
P1 N1 P2 139.1(5) y
N1 P1 C7 112.3(4) ?
N1 P1 C1 114.0(4) ?
C7 P1 C1 107.7(4) ?
N1 P1 C13 107.7(4) ?
C7 P1 C13 106.6(4) ?
C1 P1 C13 108.3(4) ?
N1 P2 C19 116.5(3) ?
N1 P2 C31 107.1(4) ?
C19 P2 C31 105.3(4) ?
N1 P2 C25 111.8(3) ?
C19 P2 C25 106.7(4) ?
C31 P2 C25 109.1(4) ?
C6 C1 C2 118.9(8) ?
C6 C1 P1 122.7(7) ?
C2 C1 P1 117.8(6) ?
C3 C2 C1 120.1(8) ?
C3 C2 H2 119.9(5) ?
C1 C2 H2 119.9(5) ?
C4 C3 C2 121.0(8) ?
C4 C3 H3 119.5(5) ?
C2 C3 H3 119.5(5) ?
C3 C4 C5 118.8(8) ?
C3 C4 H4 120.6(5) ?
C5 C4 H4 120.6(5) ?
C6 C5 C4 121.2(9) ?
C6 C5 H5 119.4(6) ?
C4 C5 H5 119.4(5) ?
C5 C6 C1 119.8(9) ?
C5 C6 H6 120.1(6) ?
C1 C6 H6 120.1(5) ?
C8 C7 C12 118.7(8) ?
C8 C7 P1 120.0(6) ?
C12 C7 P1 121.2(6) ?
C7 C8 C9 120.2(8) ?
C7 C8 H8 119.9(5) ?
C9 C8 H8 119.9(5) ?
C10 C9 C8 120.4(8) ?
C10 C9 H9 119.8(5) ?
C8 C9 H9 119.8(5) ?
C11 C10 C9 120.6(8) ?
C11 C10 H10 119.7(5) ?
C9 C10 H10 119.7(5) ?
C10 C11 C12 119.3(8) ?
C10 C11 H11 120.3(5) ?
C12 C11 H11 120.3(5) ?
C7 C12 C11 120.7(8) ?
C7 C12 H12 119.6(5) ?
C11 C12 H12 119.6(5) ?
C18 C13 C14 119.1(7) ?
C18 C13 P1 120.7(6) ?
C14 C13 P1 120.2(6) ?
C15 C14 C13 120.3(8) ?
C15 C14 H14 119.9(6) ?
C13 C14 H14 119.9(5) ?
C14 C15 C16 119.9(8) ?
C14 C15 H15 120.1(6) ?
C16 C15 H15 120.1(5) ?
C15 C16 C17 120.8(8) ?
C15 C16 H16 119.6(5) ?
C17 C16 H16 119.6(6) ?
C16 C17 C18 118.6(9) ?
C16 C17 H17 120.7(6) ?
C18 C17 H17 120.7(6) ?
C13 C18 C17 121.4(8) ?
C13 C18 H18 119.3(5) ?
C17 C18 H18 119.3(6) ?
C24 C19 C20 118.6(8) ?
C24 C19 P2 120.8(7) ?
C20 C19 P2 120.5(7) ?
C21 C20 C19 120.9(9) ?
C21 C20 H20 119.5(6) ?
C19 C20 H20 119.5(5) ?
C20 C21 C22 119.6(10) ?
C20 C21 H21 120.2(6) ?
C22 C21 H21 120.2(6) ?
C23 C22 C21 119.9(10) ?
C23 C22 H22 120.0(7) ?
C21 C22 H22 120.0(6) ?
C22 C23 C24 120.9(10) ?
C22 C23 H23 119.6(7) ?
C24 C23 H23 119.6(7) ?
C19 C24 C23 120.1(10) ?
C19 C24 H24 120.0(6) ?
C23 C24 H24 120.0(7) ?
C30 C25 C26 119.6(8) ?
C30 C25 P2 121.2(6) ?
C26 C25 P2 119.2(6) ?
C25 C26 C27 119.8(8) ?
C25 C26 H26 120.1(5) ?
C27 C26 H26 120.1(6) ?
C28 C27 C26 119.8(9) ?
C28 C27 H27 120.1(5) ?
C26 C27 H27 120.1(6) ?
C29 C28 C27 121.2(9) ?
C29 C28 H28 119.4(6) ?
C27 C28 H28 119.4(6) ?
C28 C29 C30 119.1(9) ?
C28 C29 H29 120.5(6) ?
C30 C29 H29 120.5(6) ?
C25 C30 C29 120.6(8) ?
C25 C30 H30 119.7(5) ?
C29 C30 H30 119.7(6) ?
C36 C31 C32 119.3(8) ?
C36 C31 P2 121.1(7) ?
C32 C31 P2 119.3(6) ?
C33 C32 C31 120.2(8) ?
C33 C32 H32 119.9(6) ?
C31 C32 H32 119.9(5) ?
C32 C33 C34 120.2(9) ?
C32 C33 H33 119.9(6) ?
C34 C33 H33 119.9(6) ?
C35 C34 C33 119.9(9) ?
C35 C34 H34 120.1(5) ?
C33 C34 H34 120.1(6) ?
C34 C35 C36 119.8(9) ?
C34 C35 H35 120.1(5) ?
C36 C35 H35 120.1(6) ?
C31 C36 C35 120.5(9) ?
C31 C36 H36 119.7(5) ?
C35 C36 H36 119.7(6) ?
P3 N2 P4 136.8(4) y
N2 P3 C37 116.0(3) ?
N2 P3 C43 107.1(4) ?
C37 P3 C43 104.9(4) ?
N2 P3 C49 110.7(4) ?
C37 P3 C49 109.8(4) ?
C43 P3 C49 107.9(4) ?
N2 P4 C67 112.5(4) ?
N2 P4 C61 106.6(3) ?
C67 P4 C61 106.7(4) ?
N2 P4 C55 114.2(4) ?
C67 P4 C55 107.7(4) ?
C61 P4 C55 108.8(4) ?
C42 C37 C38 120.9(8) ?
C42 C37 P3 118.2(7) ?
C38 C37 P3 120.5(6) ?
C37 C38 C39 118.1(8) ?
C37 C38 H38 121.0(5) ?
C39 C38 H38 121.0(6) ?
C40 C39 C38 119.4(9) ?
C40 C39 H39 120.3(6) ?
C38 C39 H39 120.3(6) ?
C41 C40 C39 121.7(10) ?
C41 C40 H40 119.1(7) ?
C39 C40 H40 119.1(6) ?
C40 C41 C42 120.2(11) ?
C40 C41 H41 119.9(7) ?
C42 C41 H41 119.9(6) ?
C37 C42 C41 119.7(9) ?
C37 C42 H42 120.1(5) ?
C41 C42 H42 120.1(6) ?
C44 C43 C48 120.1(8) ?
C44 C43 P3 120.3(6) ?
C48 C43 P3 119.5(6) ?
C43 C44 C45 120.1(8) ?
C43 C44 H44 119.9(5) ?
C45 C44 H44 119.9(5) ?
C44 C45 C46 119.6(8) ?
C44 C45 H45 120.2(5) ?
C46 C45 H45 120.2(5) ?
C47 C46 C45 119.9(8) ?
C47 C46 H46 120.0(5) ?
C45 C46 H46 120.0(5) ?
C46 C47 C48 121.2(8) ?
C46 C47 H47 119.4(5) ?
C48 C47 H47 119.4(5) ?
C47 C48 C43 119.1(8) ?
C47 C48 H48 120.5(5) ?
C43 C48 H48 120.5(5) ?
C50 C49 C54 118.5(7) ?
C50 C49 P3 122.3(6) ?
C54 C49 P3 118.9(6) ?
C51 C50 C49 119.8(8) ?
C51 C50 H50 120.1(6) ?
C49 C50 H50 120.1(5) ?
C52 C51 C50 121.1(9) ?
C52 C51 H51 119.4(6) ?
C50 C51 H51 119.4(6) ?
C53 C52 C51 120.9(9) ?
C53 C52 H52 119.5(6) ?
C51 C52 H52 119.5(6) ?
C52 C53 C54 119.9(9) ?
C52 C53 H53 120.0(6) ?
C54 C53 H53 120.0(6) ?
C53 C54 C49 119.7(8) ?
C53 C54 H54 120.2(6) ?
C49 C54 H54 120.2(5) ?
C60 C55 C56 119.4(8) ?
C60 C55 P4 121.2(7) ?
C56 C55 P4 118.9(6) ?
C57 C56 C55 119.4(9) ?
C57 C56 H56 120.3(7) ?
C55 C56 H56 120.3(5) ?
C56 C57 C58 121.4(10) ?
C56 C57 H57 119.3(7) ?
C58 C57 H57 119.3(6) ?
C59 C58 C57 118.9(9) ?
C59 C58 H58 120.6(6) ?
C57 C58 H58 120.6(6) ?
C58 C59 C60 120.2(10) ?
C58 C59 H59 119.9(6) ?
C60 C59 H59 119.9(7) ?
C55 C60 C59 120.7(9) ?
C55 C60 H60 119.7(5) ?
C59 C60 H60 119.7(7) ?
C62 C61 C66 119.7(7) ?
C62 C61 P4 119.7(6) ?
C66 C61 P4 120.6(6) ?
C63 C62 C61 119.7(9) ?
C63 C62 H62 120.1(6) ?
C61 C62 H62 120.1(5) ?
C64 C63 C62 121.8(9) ?
C64 C63 H63 119.1(6) ?
C62 C63 H63 119.1(6) ?
C63 C64 C65 118.6(9) ?
C63 C64 H64 120.7(6) ?
C65 C64 H64 120.7(6) ?
C66 C65 C64 121.0(9) ?
C66 C65 H65 119.5(6) ?
C64 C65 H65 119.5(6) ?
C65 C66 C61 119.2(8) ?
C65 C66 H66 120.4(6) ?
C61 C66 H66 120.4(5) ?
C68 C67 C72 117.9(8) ?
C68 C67 P4 120.4(6) ?
C72 C67 P4 121.6(6) ?
C69 C68 C67 120.7(9) ?
C69 C68 H68 119.7(6) ?
C67 C68 H68 119.7(5) ?
C70 C69 C68 120.0(9) ?
C70 C69 H69 120.0(5) ?
C68 C69 H69 120.0(6) ?
C71 C70 C69 120.2(9) ?
C71 C70 H70 119.9(6) ?
C69 C70 H70 119.9(5) ?
C70 C71 C72 120.7(9) ?
C70 C71 H71 119.7(6) ?
C72 C71 H71 119.7(6) ?
C71 C72 C67 120.4(9) ?
C71 C72 H72 119.8(6) ?
C67 C72 H72 119.8(5) ?
F O HO1 16.(7) ?
F O HO2 103.(6) ?
HO1 O HO2 116.(9) ?

loop_
_geom_bond_atom_site_label_1
_geom_bond_atom_site_label_2
_geom_bond_distance
_geom_bond_publ_flag
Os F 1.960(4) y
Os Cl1 2.307(2) y
Os Cl3 2.330(2) y
Os Cl2 2.341(2) y
Os Cl4 2.342(3) y
Os Cl5 2.344(3) y
F HO1 1.79(6) ?
F O 2.737(8) y
N1 P2 1.586(6) ?
N1 P1 1.587(7) ?
P1 C7 1.791(8) ?
P1 C1 1.794(8) ?
P1 C13 1.795(8) ?
P2 C19 1.794(8) ?
P2 C31 1.803(8) ?
P2 C25 1.813(8) ?
C1 C6 1.396(11) ?
C1 C2 1.397(11) ?
C2 C3 1.380(11) ?
C2 H2 0.94 ?
C3 C4 1.377(12) ?
C3 H3 0.94 ?
C4 C5 1.387(12) ?
C4 H4 0.94 ?
C5 C6 1.377(12) ?
C5 H5 0.94 ?
C6 H6 0.94 ?
C7 C8 1.377(11) ?
C7 C12 1.389(11) ?
C8 C9 1.382(11) ?
C8 H8 0.94 ?
C9 C10 1.369(12) ?
C9 H9 0.94 ?
C10 C11 1.361(12) ?
C10 H10 0.94 ?
C11 C12 1.392(11) ?
C11 H11 0.94 ?
C12 H12 0.94 ?
C13 C18 1.376(11) ?
C13 C14 1.382(10) ?
C14 C15 1.374(11) ?
C14 H14 0.94 ?
C15 C16 1.376(13) ?
C15 H15 0.94 ?
C16 C17 1.378(13) ?
C16 H16 0.94 ?
C17 C18 1.382(12) ?
C17 H17 0.94 ?
C18 H18 0.94 ?
C19 C24 1.373(12) ?
C19 C20 1.402(12) ?
C20 C21 1.372(12) ?
C20 H20 0.94 ?
C21 C22 1.375(15) ?
C21 H21 0.94 ?
C22 C23 1.37(2) ?
C22 H22 0.94 ?
C23 C24 1.379(12) ?
C23 H23 0.94 ?
C24 H24 0.94 ?
C25 C30 1.371(11) ?
C25 C26 1.382(10) ?
C26 C27 1.401(11) ?
C26 H26 0.94 ?
C27 C28 1.371(13) ?
C27 H27 0.94 ?
C28 C29 1.358(13) ?
C28 H28 0.94 ?
C29 C30 1.411(12) ?
C29 H29 0.94 ?
C30 H30 0.94 ?
C31 C36 1.374(11) ?
C31 C32 1.403(11) ?
C32 C33 1.362(11) ?
C32 H32 0.94 ?
C33 C34 1.394(13) ?
C33 H33 0.94 ?
C34 C35 1.379(13) ?
C34 H34 0.94 ?
C35 C36 1.386(12) ?
C35 H35 0.94 ?
C36 H36 0.94 ?
N2 P3 1.581(6) ?
N2 P4 1.585(6) ?
P3 C37 1.792(7) ?
P3 C43 1.799(8) ?
P3 C49 1.804(8) ?
P4 C67 1.792(8) ?
P4 C61 1.808(7) ?
P4 C55 1.808(8) ?
C37 C42 1.373(11) ?
C37 C38 1.397(12) ?
C38 C39 1.414(12) ?
C38 H38 0.94 ?
C39 C40 1.367(14) ?
C39 H39 0.94 ?
C40 C41 1.355(13) ?
C40 H40 0.94 ?
C41 C42 1.380(13) ?
C41 H41 0.94 ?
C42 H42 0.94 ?
C43 C44 1.372(11) ?
C43 C48 1.404(11) ?
C44 C45 1.385(11) ?
C44 H44 0.94 ?
C45 C46 1.395(12) ?
C45 H45 0.94 ?
C46 C47 1.363(11) ?
C46 H46 0.94 ?
C47 C48 1.372(11) ?
C47 H47 0.94 ?
C48 H48 0.94 ?
C49 C50 1.395(11) ?
C49 C54 1.408(11) ?
C50 C51 1.372(11) ?
C50 H50 0.94 ?
C51 C52 1.358(12) ?
C51 H51 0.94 ?
C52 C53 1.355(13) ?
C52 H52 0.94 ?
C53 C54 1.395(12) ?
C53 H53 0.94 ?
C54 H54 0.94 ?
C55 C60 1.372(11) ?
C55 C56 1.386(12) ?
C56 C57 1.369(12) ?
C56 H56 0.94 ?
C57 C58 1.380(14) ?
C57 H57 0.94 ?
C58 C59 1.37(2) ?
C58 H58 0.94 ?
C59 C60 1.381(13) ?
C59 H59 0.94 ?
C60 H60 0.94 ?
C61 C62 1.376(10) ?
C61 C66 1.384(11) ?
C62 C63 1.372(12) ?
C62 H62 0.94 ?
C63 C64 1.349(14) ?
C63 H63 0.94 ?
C64 C65 1.385(13) ?
C64 H64 0.94 ?
C65 C66 1.378(12) ?
C65 H65 0.94 ?
C66 H66 0.94 ?
C67 C68 1.385(12) ?
C67 C72 1.399(11) ?
C68 C69 1.380(12) ?
C68 H68 0.94 ?
C69 C70 1.363(12) ?
C69 H69 0.94 ?
C70 C71 1.360(13) ?
C70 H70 0.94 ?
C71 C72 1.365(12) ?
C71 H71 0.94 ?
C72 H72 0.94 ?
O HO1 1.01(3) ?
O HO2 1.01(3) ?
